data_7035766
loop_
_publ_author_name
'Wise, Catherine F.'
'Liu, Dan'
'Mayer, Kathryn J.'
'Crossland, Patrick M.'
'Hartley, Carolyn L.'
'McNamara, William R.'

_publ_section_title
;
 A nickel complex of a conjugated bis-dithiocarbazate Schiff base for the
 photocatalytic production of hydrogen.
;
_journal_issue 32
_journal_name_full 'Dalton transactions (Cambridge, England : 2003)'
_journal_page_first 14265
_journal_page_last 14271
_journal_paper_doi 10.1039/c5dt02042e
_journal_volume 44
_journal_year 2015
_chemical_formula_sum 'C24 H19 F3 N4 Ni S5'
_chemical_formula_weight 639.44
_chemical_name_common NiHttfasbz
_chemical_name_systematic
;
 ?
;
_space_group_crystal_system orthorhombic
_space_group_IT_number 33
_space_group_name_Hall 'P 2c -2n'
_space_group_name_H-M_alt 'P n a 21'
_symmetry_space_group_name_Hall 'P 2c -2n'
_symmetry_space_group_name_H-M 'P n a 21'
_atom_sites_solution_hydrogens geom
_audit_creation_method SHELXL-2013
_audit_update_record
;
2015-05-29 deposited with the CCDC.
2015-07-13 downloaded from the CCDC.
;
_cell_angle_alpha 90
_cell_angle_beta 90
_cell_angle_gamma 90
_cell_formula_units_Z 12
_cell_length_a 8.8108(3)
_cell_length_b 31.9395(9)
_cell_length_c 27.7375(8)
_cell_measurement_temperature 100(2)
_cell_volume 7805.7(4)
_computing_structure_refinement 'SHELXL-2013 (Sheldrick, 2013)'
_diffrn_ambient_temperature 100(2)
_diffrn_measured_fraction_theta_full 0.973
_diffrn_measured_fraction_theta_max 0.987
_diffrn_measurement_device_type 'Nonius KappaCCD diffractometer'
_diffrn_measurement_method '\w scans at fixed \c=55\%'
_diffrn_radiation_type CuK\a
_diffrn_radiation_wavelength 1.54178
_diffrn_reflns_av_R_equivalents 0.0524
_diffrn_reflns_av_unetI/netI 0.0343
_diffrn_reflns_laue_measured_fraction_full 0.973
_diffrn_reflns_laue_measured_fraction_max 0.987
_diffrn_reflns_limit_h_max 8
_diffrn_reflns_limit_h_min -10
_diffrn_reflns_limit_k_max 37
_diffrn_reflns_limit_k_min -36
_diffrn_reflns_limit_l_max 31
_diffrn_reflns_limit_l_min -32
_diffrn_reflns_number 81886
_diffrn_reflns_point_group_measured_fraction_full 0.962
_diffrn_reflns_point_group_measured_fraction_max 0.976
_diffrn_reflns_theta_full 67.679
_diffrn_reflns_theta_max 66.988
_diffrn_reflns_theta_min 2.110
_diffrn_source 'sealed tube'
_exptl_absorpt_coefficient_mu 5.222
_exptl_absorpt_correction_T_max 0.5375
_exptl_absorpt_correction_T_min 0.1647
_exptl_absorpt_correction_type multi-scan
_exptl_crystal_colour brown
_exptl_crystal_density_diffrn 1.632
_exptl_crystal_description block
_exptl_crystal_F_000 3912
_exptl_crystal_size_max 0.834
_exptl_crystal_size_mid 0.368
_exptl_crystal_size_min 0.196
_refine_diff_density_max 0.241
_refine_diff_density_min -0.332
_refine_diff_density_rms 0.060
_refine_ls_abs_structure_details
;
 Flack x determined using 6344 quotients [(I+)-(I-)]/[(I+)+(I-)]
 (Parsons and Flack (2004), Acta Cryst. A60, s61).
;
_refine_ls_abs_structure_Flack 0.022(3)
_refine_ls_extinction_method none
_refine_ls_goodness_of_fit_ref 1.051
_refine_ls_hydrogen_treatment constr
_refine_ls_matrix_type full
_refine_ls_number_parameters 1000
_refine_ls_number_reflns 13604
_refine_ls_number_restraints 1
_refine_ls_restrained_S_all 1.051
_refine_ls_R_factor_all 0.0224
_refine_ls_R_factor_gt 0.0218
_refine_ls_shift/su_max 0.001
_refine_ls_shift/su_mean 0.000
_refine_ls_structure_factor_coef Fsqd
_refine_ls_weighting_details
;
 w=1/[\s^2^(Fo^2^)+(0.0280P)^2^+0.8955P]
 where P=(Fo^2^+2Fc^2^)/3
;
_refine_ls_weighting_scheme calc
_refine_ls_wR_factor_gt 0.0547
_refine_ls_wR_factor_ref 0.0550
_reflns_Friedel_coverage 0.933
_reflns_friedel_fraction_full 0.950
_reflns_friedel_fraction_max 0.964
_reflns_number_gt 13361
_reflns_number_total 13604
_reflns_threshold_expression 'I > 2\s(I)'
_cod_data_source_file c5dt02042e2.cif
_cod_data_source_block wrm004_0m_a
_cod_depositor_comments 'Adding full bibliography for 7035766.cif.'
_cod_database_code 7035766
_shelx_space_group_comment
;
The symmetry employed for this shelxl refinement is uniquely defined
by the following loop, which should always be used as a source of
symmetry information in preference to the above space-group names.
They are only intended as comments.
;
_shelx_estimated_absorpt_t_min 0.098
_shelx_estimated_absorpt_t_max 0.428
_shelxl_version_number 2013-2

loop_
_space_group_symop_operation_xyz
'x, y, z'
'-x, -y, z+1/2'
'x+1/2, -y+1/2, z'
'-x+1/2, y+1/2, z+1/2'

loop_
_atom_site_label
_atom_site_type_symbol
_atom_site_fract_x
_atom_site_fract_y
_atom_site_fract_z
_atom_site_U_iso_or_equiv
_atom_site_adp_type
_atom_site_occupancy
_atom_site_site_symmetry_order
_atom_site_calc_flag
_atom_site_refinement_flags_posn
_atom_site_refinement_flags_adp
Ni1 Ni 0.04988(5) 0.74430(2) 0.48023(2) 0.01324(10) Uani 1 1 d . .
Ni2 Ni 0.52856(5) 0.42973(2) 0.48943(2) 0.01349(10) Uani 1 1 d . .
Ni3 Ni 0.01883(5) 0.41246(2) 0.48523(2) 0.01385(10) Uani 1 1 d . .
S1 S 0.15913(8) 0.73690(2) 0.62557(3) 0.02103(15) Uani 1 1 d . .
S2 S 0.17742(8) 0.78664(2) 0.52922(3) 0.01755(14) Uani 1 1 d . .
S3 S -0.03892(8) 0.79233(2) 0.43468(2) 0.01695(14) Uani 1 1 d . .
S4 S -0.25032(8) 0.78408(2) 0.35558(3) 0.01797(14) Uani 1 1 d . .
S5 S -0.12599(8) 0.60783(2) 0.60213(2) 0.01874(15) Uani 1 1 d . .
S6 S 0.73912(7) 0.44702(2) 0.62439(2) 0.01583(14) Uani 1 1 d . .
S7 S 0.66792(8) 0.38843(2) 0.53684(2) 0.01654(14) Uani 1 1 d . .
S8 S 0.44097(8) 0.38145(2) 0.44391(2) 0.01661(14) Uani 1 1 d . .
S9 S 0.22402(8) 0.38879(2) 0.36639(2) 0.01847(15) Uani 1 1 d . .
S10 S 0.36750(8) 0.56799(2) 0.60848(3) 0.02112(16) Uani 1 1 d . .
S11 S 0.23727(8) 0.39040(2) 0.61808(2) 0.01669(14) Uani 1 1 d . .
S12 S 0.16028(8) 0.45230(2) 0.53398(3) 0.01732(14) Uani 1 1 d . .
S13 S -0.07208(8) 0.46184(2) 0.44165(2) 0.01747(14) Uani 1 1 d . .
S14 S -0.28121(8) 0.45507(2) 0.36097(3) 0.02021(15) Uani 1 1 d . .
S15 S -0.13748(8) 0.26986(2) 0.59630(2) 0.01838(15) Uani 1 1 d . .
F1 F -0.0448(2) 0.63161(6) 0.36634(7) 0.0363(5) Uani 1 1 d . .
F2 F -0.2542(2) 0.64077(6) 0.40457(8) 0.0365(5) Uani 1 1 d . .
F3 F -0.0976(3) 0.59410(6) 0.42811(8) 0.0443(6) Uani 1 1 d . .
F4 F 0.2212(2) 0.53270(6) 0.41421(7) 0.0359(5) Uani 1 1 d . .
F5 F 0.4281(2) 0.54158(6) 0.37387(6) 0.0322(4) Uani 1 1 d . .
F6 F 0.3799(2) 0.57949(5) 0.43599(7) 0.0373(5) Uani 1 1 d . .
F7 F -0.0750(2) 0.30559(6) 0.36393(6) 0.0338(4) Uani 1 1 d . .
F8 F -0.2816(2) 0.31040(6) 0.40503(7) 0.0312(4) Uani 1 1 d . .
F9 F -0.1166(3) 0.26409(6) 0.42297(8) 0.0476(6) Uani 1 1 d . .
N1 N 0.1038(3) 0.71166(7) 0.53520(9) 0.0154(5) Uani 1 1 d . .
N2 N 0.0474(2) 0.67611(7) 0.55712(8) 0.0149(5) Uani 1 1 d . .
N3 N -0.0433(2) 0.70403(7) 0.43880(8) 0.0137(5) Uani 1 1 d . .
N4 N -0.1382(3) 0.71750(7) 0.40134(8) 0.0144(5) Uani 1 1 d . .
N5 N 0.5917(3) 0.46305(7) 0.54237(8) 0.0150(5) Uani 1 1 d . .
N6 N 0.5446(2) 0.49996(7) 0.56436(8) 0.0152(5) Uani 1 1 d . .
N7 N 0.4347(2) 0.46965(7) 0.44756(8) 0.0144(5) Uani 1 1 d . .
N8 N 0.3364(3) 0.45598(7) 0.41110(8) 0.0156(5) Uani 1 1 d . .
N9 N 0.0860(3) 0.37756(7) 0.53635(8) 0.0154(5) Uani 1 1 d . .
N10 N 0.0413(2) 0.33973(7) 0.55637(8) 0.0148(5) Uani 1 1 d . .
N11 N -0.0731(3) 0.37352(7) 0.44174(8) 0.0142(5) Uani 1 1 d . .
N12 N -0.1702(3) 0.38796(7) 0.40515(8) 0.0161(5) Uani 1 1 d . .
C1 C 0.3302(4) 0.76672(10) 0.72251(11) 0.0254(7) Uani 1 1 d . .
H1 H 0.4010 0.7500 0.7052 0.030 Uiso 1 1 calc R U
C2 C 0.3333(4) 0.76722(10) 0.77277(12) 0.0286(7) Uani 1 1 d . .
H2 H 0.4061 0.7509 0.7896 0.034 Uiso 1 1 calc R U
C3 C 0.2311(4) 0.79136(10) 0.79811(12) 0.0293(7) Uani 1 1 d . .
H3 H 0.2328 0.7916 0.8324 0.035 Uiso 1 1 calc R U
C4 C 0.1258(4) 0.81530(11) 0.77333(12) 0.0315(7) Uani 1 1 d . .
H4 H 0.0564 0.8324 0.7906 0.038 Uiso 1 1 calc R U
C5 C 0.1213(4) 0.81438(9) 0.72338(11) 0.0258(7) Uani 1 1 d . .
H5 H 0.0468 0.8303 0.7067 0.031 Uiso 1 1 calc R U
C6 C 0.2243(3) 0.79052(9) 0.69763(11) 0.0192(6) Uani 1 1 d . .
C7 C 0.2201(4) 0.78944(9) 0.64301(11) 0.0220(6) Uani 1 1 d . .
H7A H 0.3220 0.7955 0.6297 0.026 Uiso 1 1 calc R U
H7B H 0.1480 0.8106 0.6306 0.026 Uiso 1 1 calc R U
C8 C 0.1471(3) 0.74237(8) 0.56358(10) 0.0153(6) Uani 1 1 d . .
C9 C 0.0362(3) 0.64430(8) 0.52848(10) 0.0135(5) Uani 1 1 d . .
C10 C -0.0277(3) 0.60615(9) 0.54830(10) 0.0146(6) Uani 1 1 d . .
C11 C -0.0189(3) 0.56550(9) 0.53084(11) 0.0187(6) Uani 1 1 d . .
H11 H 0.0303 0.5580 0.5016 0.022 Uiso 1 1 calc R U
C12 C -0.0922(3) 0.53642(9) 0.56182(11) 0.0193(6) Uani 1 1 d . .
H12 H -0.0969 0.5072 0.5557 0.023 Uiso 1 1 calc R U
C13 C -0.1550(3) 0.55499(9) 0.60119(10) 0.0194(6) Uani 1 1 d . .
H13 H -0.2090 0.5402 0.6255 0.023 Uiso 1 1 calc R U
C14 C 0.0914(3) 0.64573(8) 0.47695(10) 0.0158(5) Uani 1 1 d . .
H14A H 0.1170 0.6170 0.4664 0.019 Uiso 1 1 calc R U
H14B H 0.1855 0.6626 0.4755 0.019 Uiso 1 1 calc R U
C15 C -0.0236(3) 0.66404(9) 0.44239(10) 0.0156(6) Uani 1 1 d . .
C16 C -0.1089(4) 0.63326(9) 0.41030(11) 0.0251(7) Uani 1 1 d . .
C17 C -0.1406(3) 0.75835(8) 0.39844(10) 0.0148(6) Uani 1 1 d . .
C18 C -0.3385(3) 0.74245(9) 0.32049(10) 0.0201(6) Uani 1 1 d . .
H18A H -0.3644 0.7190 0.3424 0.024 Uiso 1 1 calc R U
H18B H -0.4344 0.7531 0.3065 0.024 Uiso 1 1 calc R U
C19 C -0.2401(3) 0.72602(9) 0.28039(10) 0.0171(6) Uani 1 1 d . .
C20 C -0.1805(3) 0.68602(9) 0.28256(11) 0.0213(6) Uani 1 1 d . .
H20 H -0.1984 0.6692 0.3102 0.026 Uiso 1 1 calc R U
C21 C -0.0948(3) 0.67022(10) 0.24465(11) 0.0259(7) Uani 1 1 d . .
H21 H -0.0559 0.6425 0.2463 0.031 Uiso 1 1 calc R U
C22 C -0.0658(3) 0.69463(9) 0.20455(11) 0.0225(6) Uani 1 1 d . .
H22 H -0.0065 0.6839 0.1787 0.027 Uiso 1 1 calc R U
C23 C -0.1243(3) 0.73507(9) 0.20234(10) 0.0200(6) Uani 1 1 d . .
H23 H -0.1039 0.7521 0.1750 0.024 Uiso 1 1 calc R U
C24 C -0.2120(3) 0.75071(9) 0.23972(10) 0.0166(6) Uani 1 1 d . .
H24 H -0.2529 0.7782 0.2377 0.020 Uiso 1 1 calc R U
C25 C 0.5951(3) 0.35375(8) 0.67746(10) 0.0179(6) Uani 1 1 d . .
H25 H 0.5717 0.3453 0.6455 0.022 Uiso 1 1 calc R U
C26 C 0.5065(3) 0.33986(9) 0.71558(11) 0.0208(6) Uani 1 1 d . .
H26 H 0.4217 0.3223 0.7096 0.025 Uiso 1 1 calc R U
C27 C 0.5415(3) 0.35158(10) 0.76249(11) 0.0224(6) Uani 1 1 d . .
H27 H 0.4816 0.3417 0.7886 0.027 Uiso 1 1 calc R U
C28 C 0.6643(3) 0.37783(9) 0.77111(10) 0.0215(6) Uani 1 1 d . .
H28 H 0.6883 0.3861 0.8031 0.026 Uiso 1 1 calc R U
C29 C 0.7516(3) 0.39192(9) 0.73301(10) 0.0193(6) Uani 1 1 d . .
H29 H 0.8353 0.4099 0.7390 0.023 Uiso 1 1 calc R U
C30 C 0.7183(3) 0.38003(9) 0.68599(10) 0.0165(6) Uani 1 1 d . .
C31 C 0.8133(3) 0.39646(9) 0.64493(10) 0.0172(6) Uani 1 1 d . .
H31A H 0.8118 0.3762 0.6179 0.021 Uiso 1 1 calc R U
H31B H 0.9198 0.3998 0.6557 0.021 Uiso 1 1 calc R U
C32 C 0.6629(3) 0.43509(8) 0.56843(10) 0.0143(5) Uani 1 1 d . .
C33 C 0.5280(3) 0.53087(8) 0.53496(10) 0.0140(5) Uani 1 1 d . .
C34 C 0.4651(3) 0.56929(9) 0.55476(10) 0.0152(6) Uani 1 1 d . .
C35 C 0.4744(3) 0.60988(9) 0.53691(11) 0.0187(6) Uani 1 1 d . .
H35 H 0.5235 0.6171 0.5076 0.022 Uiso 1 1 calc R U
C36 C 0.4019(3) 0.63917(9) 0.56774(11) 0.0221(6) Uani 1 1 d . .
H36 H 0.3977 0.6684 0.5614 0.027 Uiso 1 1 calc R U
C37 C 0.3394(3) 0.62108(9) 0.60724(11) 0.0226(6) Uani 1 1 d . .
H37 H 0.2860 0.6361 0.6315 0.027 Uiso 1 1 calc R U
C38 C 0.5755(3) 0.52826(8) 0.48257(10) 0.0156(5) Uani 1 1 d . .
H38A H 0.6007 0.5567 0.4710 0.019 Uiso 1 1 calc R U
H38B H 0.6685 0.5110 0.4802 0.019 Uiso 1 1 calc R U
C39 C 0.4553(3) 0.50979(9) 0.45023(10) 0.0159(6) Uani 1 1 d . .
C40 C 0.3680(4) 0.54015(9) 0.41814(11) 0.0223(6) Uani 1 1 d . .
C41 C 0.3352(3) 0.41513(9) 0.40829(10) 0.0154(6) Uani 1 1 d . .
C42 C 0.1355(3) 0.42962(10) 0.32995(10) 0.0221(6) Uani 1 1 d . .
H42A H 0.0406 0.4186 0.3157 0.027 Uiso 1 1 calc R U
H42B H 0.1084 0.4535 0.3510 0.027 Uiso 1 1 calc R U
C43 C 0.2373(3) 0.44489(9) 0.29022(10) 0.0180(6) Uani 1 1 d . .
C44 C 0.2673(3) 0.41917(9) 0.25018(11) 0.0197(6) Uani 1 1 d . .
H44 H 0.2224 0.3922 0.2482 0.024 Uiso 1 1 calc R U
C45 C 0.3622(3) 0.43306(10) 0.21359(10) 0.0223(6) Uani 1 1 d . .
H45 H 0.3824 0.4155 0.1867 0.027 Uiso 1 1 calc R U
C46 C 0.4275(3) 0.47229(10) 0.21609(11) 0.0252(7) Uani 1 1 d . .
H46 H 0.4930 0.4816 0.1911 0.030 Uiso 1 1 calc R U
C47 C 0.3974(4) 0.49823(10) 0.25523(12) 0.0276(7) Uani 1 1 d . .
H47 H 0.4411 0.5254 0.2568 0.033 Uiso 1 1 calc R U
C48 C 0.3030(3) 0.48417(10) 0.29208(11) 0.0226(6) Uani 1 1 d . .
H48 H 0.2835 0.5018 0.3189 0.027 Uiso 1 1 calc R U
C49 C 0.2658(3) 0.43868(9) 0.73046(11) 0.0213(6) Uani 1 1 d . .
H49 H 0.3530 0.4214 0.7337 0.026 Uiso 1 1 calc R U
C50 C 0.1819(4) 0.44925(9) 0.77115(11) 0.0256(7) Uani 1 1 d . .
H50 H 0.2118 0.4393 0.8020 0.031 Uiso 1 1 calc R U
C51 C 0.0549(3) 0.47429(10) 0.76657(11) 0.0253(7) Uani 1 1 d . .
H51 H -0.0024 0.4817 0.7943 0.030 Uiso 1 1 calc R U
C52 C 0.0109(3) 0.48865(9) 0.72133(11) 0.0230(6) Uani 1 1 d . .
H52 H -0.0773 0.5055 0.7181 0.028 Uiso 1 1 calc R U
C53 C 0.0961(3) 0.47829(9) 0.68082(10) 0.0192(6) Uani 1 1 d . .
H53 H 0.0671 0.4885 0.6500 0.023 Uiso 1 1 calc R U
C54 C 0.2234(3) 0.45305(8) 0.68529(10) 0.0161(6) Uani 1 1 d . .
C55 C 0.3120(3) 0.43987(9) 0.64117(10) 0.0185(6) Uani 1 1 d . .
H55A H 0.4205 0.4365 0.6496 0.022 Uiso 1 1 calc R U
H55B H 0.3040 0.4617 0.6160 0.022 Uiso 1 1 calc R U
C56 C 0.1580(3) 0.40453(8) 0.56341(10) 0.0150(6) Uani 1 1 d . .
C57 C 0.0254(3) 0.30995(8) 0.52570(10) 0.0129(5) Uani 1 1 d . .
C58 C -0.0357(3) 0.27060(9) 0.54305(10) 0.0142(5) Uani 1 1 d . .
C59 C -0.0227(3) 0.23062(9) 0.52371(11) 0.0183(6) Uani 1 1 d . .
H59 H 0.0281 0.2245 0.4943 0.022 Uiso 1 1 calc R U
C60 C -0.0945(3) 0.20003(9) 0.55307(11) 0.0191(6) Uani 1 1 d . .
H60 H -0.0959 0.1710 0.5457 0.023 Uiso 1 1 calc R U
C61 C -0.1612(3) 0.21681(9) 0.59300(10) 0.0194(6) Uani 1 1 d . .
H61 H -0.2147 0.2008 0.6163 0.023 Uiso 1 1 calc R U
C62 C 0.0726(3) 0.31451(8) 0.47345(10) 0.0155(5) Uani 1 1 d . .
H62A H 0.1644 0.3323 0.4717 0.019 Uiso 1 1 calc R U
H62B H 0.0994 0.2866 0.4605 0.019 Uiso 1 1 calc R U
C63 C -0.0497(3) 0.33352(9) 0.44219(10) 0.0159(6) Uani 1 1 d . .
C64 C -0.1340(4) 0.30417(9) 0.40821(11) 0.0244(7) Uani 1 1 d . .
C65 C -0.1726(3) 0.42885(9) 0.40376(10) 0.0162(6) Uani 1 1 d . .
C66 C -0.3702(3) 0.41356(10) 0.32569(11) 0.0221(6) Uani 1 1 d . .
H66A H -0.3992 0.3905 0.3477 0.027 Uiso 1 1 calc R U
H66B H -0.4644 0.4246 0.3110 0.027 Uiso 1 1 calc R U
C67 C -0.2715(3) 0.39608(10) 0.28637(10) 0.0193(6) Uani 1 1 d . .
C68 C -0.2386(3) 0.35353(10) 0.28503(11) 0.0261(7) Uani 1 1 d . .
H68 H -0.2767 0.3357 0.3096 0.031 Uiso 1 1 calc R U
C69 C -0.1508(4) 0.33681(10) 0.24825(12) 0.0279(7) Uani 1 1 d . .
H69 H -0.1306 0.3076 0.2475 0.033 Uiso 1 1 calc R U
C70 C -0.0926(4) 0.36251(10) 0.21266(11) 0.0255(7) Uani 1 1 d . .
H70 H -0.0300 0.3512 0.1880 0.031 Uiso 1 1 calc R U
C71 C -0.1264(3) 0.40494(10) 0.21317(11) 0.0220(6) Uani 1 1 d . .
H71 H -0.0884 0.4226 0.1884 0.026 Uiso 1 1 calc R U
C72 C -0.2152(3) 0.42181(9) 0.24955(11) 0.0201(6) Uani 1 1 d . .
H72 H -0.2380 0.4509 0.2495 0.024 Uiso 1 1 calc R U

loop_
_atom_site_aniso_label
_atom_site_aniso_U_11
_atom_site_aniso_U_22
_atom_site_aniso_U_33
_atom_site_aniso_U_23
_atom_site_aniso_U_13
_atom_site_aniso_U_12
Ni1 0.0157(2) 0.0100(2) 0.0140(3) 0.00040(17) 0.00082(18) -0.00108(16)
Ni2 0.0151(2) 0.0112(2) 0.0141(2) 0.00088(19) -0.00031(17) 0.00107(16)
Ni3 0.0159(2) 0.0098(2) 0.0158(2) 0.00102(18) 0.00164(18) 0.00010(16)
S1 0.0323(4) 0.0137(3) 0.0170(4) -0.0008(3) -0.0028(3) -0.0062(3)
S2 0.0205(4) 0.0123(3) 0.0198(4) 0.0003(3) 0.0002(3) -0.0047(2)
S3 0.0215(4) 0.0126(3) 0.0168(4) 0.0014(2) 0.0009(3) 0.0005(2)
S4 0.0183(4) 0.0194(3) 0.0162(3) 0.0034(3) 0.0027(2) 0.0057(2)
S5 0.0264(4) 0.0131(3) 0.0167(3) -0.0011(3) 0.0019(3) -0.0024(3)
S6 0.0184(3) 0.0134(3) 0.0157(3) 0.0032(2) -0.0025(2) -0.0006(2)
S7 0.0188(4) 0.0122(3) 0.0187(4) 0.0002(3) -0.0011(3) 0.0033(2)
S8 0.0194(4) 0.0142(3) 0.0163(3) 0.0001(3) 0.0005(2) -0.0001(2)
S9 0.0174(4) 0.0237(4) 0.0143(3) -0.0009(3) 0.0019(2) -0.0055(3)
S10 0.0266(4) 0.0186(4) 0.0181(4) 0.0008(3) 0.0016(3) 0.0041(3)
S11 0.0195(4) 0.0129(3) 0.0177(3) -0.0035(2) -0.0008(2) 0.0005(2)
S12 0.0197(4) 0.0105(3) 0.0217(3) 0.0002(3) 0.0017(3) -0.0025(2)
S13 0.0213(4) 0.0123(3) 0.0189(3) 0.0022(3) 0.0030(3) 0.0028(2)
S14 0.0191(4) 0.0224(4) 0.0191(4) 0.0058(3) 0.0040(3) 0.0076(3)
S15 0.0252(4) 0.0143(3) 0.0156(4) -0.0003(3) 0.0016(3) -0.0042(3)
F1 0.0557(13) 0.0325(11) 0.0205(10) -0.0102(8) -0.0078(8) 0.0108(9)
F2 0.0311(12) 0.0249(10) 0.0537(13) -0.0047(9) -0.0122(9) -0.0074(8)
F3 0.0727(15) 0.0145(10) 0.0457(13) 0.0059(8) -0.0334(11) -0.0081(9)
F4 0.0251(11) 0.0302(11) 0.0523(13) 0.0053(9) -0.0100(8) 0.0092(8)
F5 0.0528(13) 0.0256(10) 0.0182(10) 0.0073(7) -0.0039(8) -0.0035(8)
F6 0.0582(13) 0.0156(9) 0.0380(12) -0.0044(8) -0.0224(9) 0.0111(8)
F7 0.0419(11) 0.0396(12) 0.0199(10) -0.0107(8) -0.0035(8) 0.0084(9)
F8 0.0282(11) 0.0278(10) 0.0377(11) -0.0023(8) -0.0059(8) -0.0099(8)
F9 0.0809(17) 0.0139(10) 0.0480(13) 0.0053(9) -0.0383(12) -0.0076(10)
N1 0.0166(13) 0.0108(11) 0.0189(12) 0.0013(9) -0.0006(9) -0.0022(8)
N2 0.0153(12) 0.0117(12) 0.0178(12) 0.0028(9) -0.0017(8) -0.0024(8)
N3 0.0137(12) 0.0141(12) 0.0132(12) 0.0014(9) 0.0028(8) 0.0005(8)
N4 0.0140(12) 0.0156(12) 0.0135(12) 0.0017(9) -0.0004(9) 0.0002(8)
N5 0.0140(12) 0.0121(11) 0.0189(12) -0.0010(9) -0.0007(9) 0.0015(8)
N6 0.0126(12) 0.0140(12) 0.0189(12) -0.0015(9) -0.0005(9) 0.0000(8)
N7 0.0124(11) 0.0159(12) 0.0149(11) -0.0007(9) 0.0037(8) 0.0015(9)
N8 0.0120(12) 0.0220(13) 0.0129(12) -0.0013(9) -0.0009(8) 0.0008(9)
N9 0.0160(12) 0.0105(11) 0.0198(12) 0.0014(9) 0.0016(9) -0.0011(8)
N10 0.0130(12) 0.0117(12) 0.0199(12) 0.0036(9) 0.0001(8) -0.0010(8)
N11 0.0124(11) 0.0166(12) 0.0135(11) 0.0037(9) 0.0025(8) 0.0000(8)
N12 0.0128(12) 0.0183(13) 0.0172(12) 0.0049(9) 0.0007(8) 0.0021(9)
C1 0.0272(18) 0.0243(17) 0.0247(17) -0.0060(13) -0.0001(12) 0.0010(12)
C2 0.0342(19) 0.0243(17) 0.0273(17) -0.0012(13) -0.0078(13) 0.0001(13)
C3 0.040(2) 0.0274(17) 0.0203(16) -0.0048(12) -0.0006(13) -0.0107(14)
C4 0.0327(19) 0.0307(18) 0.0310(18) -0.0118(14) 0.0060(14) -0.0012(13)
C5 0.0268(17) 0.0226(16) 0.0279(17) -0.0059(13) -0.0039(12) 0.0012(12)
C6 0.0234(16) 0.0136(14) 0.0205(16) -0.0030(11) -0.0015(11) -0.0068(11)
C7 0.0312(18) 0.0129(14) 0.0219(16) -0.0024(11) -0.0031(12) -0.0066(11)
C8 0.0154(15) 0.0119(14) 0.0187(15) -0.0014(10) 0.0015(10) 0.0006(10)
C9 0.0121(13) 0.0120(13) 0.0163(14) 0.0006(11) -0.0020(9) 0.0024(9)
C10 0.0159(14) 0.0121(14) 0.0158(14) 0.0002(10) -0.0026(10) 0.0003(10)
C11 0.0215(15) 0.0136(14) 0.0211(15) 0.0008(11) 0.0006(11) -0.0005(10)
C12 0.0183(15) 0.0125(14) 0.0270(16) -0.0008(11) -0.0016(11) 0.0006(11)
C13 0.0239(16) 0.0132(14) 0.0210(15) 0.0022(11) -0.0009(11) -0.0038(11)
C14 0.0165(14) 0.0097(13) 0.0210(15) -0.0002(10) 0.0024(11) 0.0026(10)
C15 0.0180(14) 0.0146(14) 0.0143(14) -0.0005(11) 0.0042(10) -0.0001(10)
C16 0.037(2) 0.0136(15) 0.0250(17) 0.0000(12) -0.0102(13) 0.0008(12)
C17 0.0126(14) 0.0189(15) 0.0129(13) 0.0015(10) 0.0058(10) 0.0027(10)
C18 0.0137(15) 0.0289(17) 0.0177(15) 0.0026(12) 0.0001(11) -0.0006(11)
C19 0.0079(14) 0.0257(16) 0.0177(15) 0.0004(11) -0.0025(10) -0.0029(11)
C20 0.0170(15) 0.0240(16) 0.0231(16) 0.0059(12) -0.0020(11) -0.0021(11)
C21 0.0228(17) 0.0220(16) 0.0329(18) 0.0032(13) 0.0029(12) 0.0018(12)
C22 0.0187(16) 0.0239(17) 0.0249(16) -0.0043(12) 0.0037(11) -0.0013(11)
C23 0.0218(16) 0.0212(15) 0.0171(15) 0.0021(11) 0.0009(11) -0.0062(11)
C24 0.0150(15) 0.0192(14) 0.0156(14) -0.0007(11) -0.0015(10) -0.0016(11)
C25 0.0190(16) 0.0153(14) 0.0195(15) 0.0016(11) -0.0034(11) 0.0021(11)
C26 0.0188(15) 0.0149(15) 0.0287(16) 0.0036(12) 0.0000(11) -0.0014(11)
C27 0.0229(16) 0.0217(16) 0.0227(16) 0.0084(12) 0.0043(11) 0.0016(11)
C28 0.0273(17) 0.0211(16) 0.0162(15) 0.0005(11) -0.0037(11) 0.0012(11)
C29 0.0187(15) 0.0167(15) 0.0226(16) 0.0025(11) -0.0031(11) -0.0015(10)
C30 0.0167(15) 0.0122(13) 0.0205(15) 0.0045(10) -0.0013(11) 0.0056(10)
C31 0.0144(14) 0.0168(14) 0.0203(14) 0.0041(11) -0.0012(10) 0.0029(10)
C32 0.0136(14) 0.0129(14) 0.0164(14) 0.0042(10) 0.0046(10) 0.0000(10)
C33 0.0109(13) 0.0137(14) 0.0172(14) -0.0001(11) -0.0004(10) 0.0001(9)
C34 0.0139(14) 0.0178(15) 0.0138(14) 0.0025(10) -0.0040(10) -0.0023(10)
C35 0.0207(15) 0.0139(14) 0.0214(15) -0.0006(11) -0.0006(11) 0.0041(10)
C36 0.0193(16) 0.0131(14) 0.0339(17) -0.0011(12) -0.0050(12) -0.0006(11)
C37 0.0226(16) 0.0189(16) 0.0263(16) -0.0032(12) -0.0003(12) 0.0062(11)
C38 0.0164(14) 0.0127(13) 0.0177(14) 0.0021(11) 0.0048(10) -0.0007(9)
C39 0.0156(14) 0.0183(15) 0.0140(13) 0.0037(11) 0.0035(10) 0.0026(10)
C40 0.0308(18) 0.0141(15) 0.0219(16) 0.0015(11) -0.0054(12) 0.0018(12)
C41 0.0130(14) 0.0210(15) 0.0123(13) 0.0008(10) 0.0057(10) -0.0021(10)
C42 0.0125(15) 0.0364(18) 0.0176(15) -0.0004(12) -0.0009(11) 0.0010(12)
C43 0.0110(14) 0.0257(16) 0.0173(14) 0.0018(11) -0.0027(10) 0.0038(11)
C44 0.0165(15) 0.0233(15) 0.0193(15) 0.0032(12) -0.0011(11) 0.0033(11)
C45 0.0247(17) 0.0281(17) 0.0140(15) 0.0024(12) 0.0024(11) 0.0076(12)
C46 0.0213(17) 0.0314(18) 0.0227(16) 0.0094(13) 0.0030(11) 0.0028(12)
C47 0.0235(17) 0.0253(17) 0.0340(18) 0.0040(13) 0.0009(13) -0.0008(12)
C48 0.0190(15) 0.0271(16) 0.0219(15) -0.0025(12) -0.0030(11) 0.0033(12)
C49 0.0200(16) 0.0157(14) 0.0281(16) -0.0014(12) -0.0052(12) 0.0020(11)
C50 0.0345(19) 0.0209(16) 0.0213(16) -0.0005(12) -0.0033(13) -0.0029(12)
C51 0.0275(17) 0.0233(17) 0.0251(17) -0.0094(12) 0.0056(12) -0.0042(12)
C52 0.0194(16) 0.0190(15) 0.0306(16) -0.0085(12) -0.0010(12) 0.0022(11)
C53 0.0195(16) 0.0163(14) 0.0217(15) -0.0020(11) -0.0036(11) -0.0017(11)
C54 0.0170(15) 0.0111(13) 0.0202(15) -0.0048(10) -0.0004(11) -0.0048(10)
C55 0.0138(14) 0.0178(14) 0.0238(15) -0.0047(11) 0.0017(11) -0.0057(10)
C56 0.0146(15) 0.0110(13) 0.0195(15) -0.0029(11) 0.0059(10) 0.0009(10)
C57 0.0121(13) 0.0116(13) 0.0152(14) 0.0011(10) -0.0004(9) 0.0017(9)
C58 0.0145(14) 0.0139(14) 0.0142(14) 0.0014(10) -0.0024(10) 0.0006(10)
C59 0.0207(16) 0.0129(14) 0.0211(15) 0.0020(11) -0.0028(11) -0.0005(10)
C60 0.0200(15) 0.0114(14) 0.0259(15) 0.0010(11) -0.0010(11) -0.0005(11)
C61 0.0244(17) 0.0155(15) 0.0181(15) 0.0024(11) -0.0024(11) -0.0056(11)
C62 0.0172(14) 0.0120(13) 0.0173(14) 0.0013(10) 0.0039(10) 0.0028(10)
C63 0.0192(15) 0.0156(14) 0.0129(13) 0.0012(11) 0.0036(10) 0.0001(10)
C64 0.0332(19) 0.0146(15) 0.0252(17) 0.0022(12) -0.0061(13) 0.0006(12)
C65 0.0133(14) 0.0190(15) 0.0163(14) 0.0025(11) 0.0069(10) 0.0026(10)
C66 0.0136(15) 0.0311(17) 0.0217(16) 0.0044(12) -0.0004(11) 0.0007(11)
C67 0.0088(14) 0.0314(17) 0.0177(15) 0.0027(12) -0.0031(10) -0.0009(11)
C68 0.0221(17) 0.0287(17) 0.0274(17) 0.0111(13) -0.0009(12) 0.0007(12)
C69 0.0293(19) 0.0226(16) 0.0318(18) 0.0044(13) 0.0019(13) 0.0031(12)
C70 0.0259(17) 0.0260(17) 0.0248(17) -0.0007(12) 0.0015(12) 0.0007(13)
C71 0.0227(16) 0.0252(16) 0.0182(15) 0.0024(12) 0.0021(11) -0.0025(12)
C72 0.0177(16) 0.0207(15) 0.0219(16) 0.0036(12) -0.0020(11) -0.0018(11)

loop_
_atom_type_symbol
_atom_type_description
_atom_type_scat_dispersion_real
_atom_type_scat_dispersion_imag
_atom_type_scat_source
C C 0.0181 0.0091 'International Tables Vol C Tables 4.2.6.8 and 6.1.1.4'
H H 0.0000 0.0000 'International Tables Vol C Tables 4.2.6.8 and 6.1.1.4'
N N 0.0311 0.0180 'International Tables Vol C Tables 4.2.6.8 and 6.1.1.4'
F F 0.0727 0.0534 'International Tables Vol C Tables 4.2.6.8 and 6.1.1.4'
S S 0.3331 0.5567 'International Tables Vol C Tables 4.2.6.8 and 6.1.1.4'
Ni Ni -3.0029 0.5091 'International Tables Vol C Tables 4.2.6.8 and 6.1.1.4'

loop_
_geom_angle_atom_site_label_1
_geom_angle_atom_site_label_2
_geom_angle_atom_site_label_3
_geom_angle
N1 Ni1 N3 102.70(10)
N1 Ni1 S3 163.10(8)
N3 Ni1 S3 88.29(7)
N1 Ni1 S2 73.61(7)
N3 Ni1 S2 174.24(7)
S3 Ni1 S2 96.32(3)
N1 Ni1 C8 31.83(9)
N3 Ni1 C8 134.14(9)
S3 Ni1 C8 134.41(7)
S2 Ni1 C8 42.81(6)
N5 Ni2 N7 102.87(10)
N5 Ni2 S8 165.47(8)
N7 Ni2 S8 88.06(7)
N5 Ni2 S7 73.38(7)
N7 Ni2 S7 171.90(7)
S8 Ni2 S7 96.91(3)
N5 Ni2 C32 31.02(9)
N7 Ni2 C32 133.81(9)
S8 Ni2 C32 137.66(7)
S7 Ni2 C32 42.45(6)
N9 Ni3 N11 102.78(10)
N9 Ni3 S13 165.99(7)
N11 Ni3 S13 87.97(7)
N9 Ni3 S12 73.06(7)
N11 Ni3 S12 170.89(7)
S13 Ni3 S12 97.51(3)
N9 Ni3 C56 30.80(9)
N11 Ni3 C56 133.46(9)
S13 Ni3 C56 138.25(7)
S12 Ni3 C56 42.35(6)
C8 S1 C7 100.86(13)
C8 S2 Ni1 76.16(10)
C17 S3 Ni1 94.76(10)
C17 S4 C18 104.93(14)
C13 S5 C10 91.78(14)
C32 S6 C31 102.87(13)
C32 S7 Ni2 77.01(9)
C41 S8 Ni2 94.76(10)
C41 S9 C42 105.39(14)
C37 S10 C34 91.78(14)
C56 S11 C55 103.13(13)
C56 S12 Ni3 77.12(10)
C65 S13 Ni3 94.92(10)
C65 S14 C66 104.62(14)
C61 S15 C58 91.78(14)
C8 N1 N2 117.0(2)
C8 N1 Ni1 98.23(17)
N2 N1 Ni1 135.40(18)
C9 N2 N1 113.8(2)
C15 N3 N4 116.1(2)
C15 N3 Ni1 124.2(2)
N4 N3 Ni1 119.72(17)
C17 N4 N3 111.2(2)
C32 N5 N6 118.6(2)
C32 N5 Ni2 100.68(18)
N6 N5 Ni2 136.68(18)
C33 N6 N5 113.9(2)
C39 N7 N8 115.8(2)
C39 N7 Ni2 124.31(19)
N8 N7 Ni2 119.85(17)
C41 N8 N7 111.0(2)
C56 N9 N10 118.8(2)
C56 N9 Ni3 101.14(18)
N10 N9 Ni3 136.25(18)
C57 N10 N9 114.3(2)
C63 N11 N12 115.3(2)
C63 N11 Ni3 124.64(19)
N12 N11 Ni3 119.99(17)
C65 N12 N11 111.1(2)
C6 C1 C2 120.3(3)
C6 C1 H1 119.9
C2 C1 H1 119.9
C3 C2 C1 120.2(3)
C3 C2 H2 119.9
C1 C2 H2 119.9
C2 C3 C4 119.6(3)
C2 C3 H3 120.2
C4 C3 H3 120.2
C3 C4 C5 120.2(3)
C3 C4 H4 119.9
C5 C4 H4 119.9
C6 C5 C4 120.6(3)
C6 C5 H5 119.7
C4 C5 H5 119.7
C5 C6 C1 119.1(3)
C5 C6 C7 120.8(3)
C1 C6 C7 120.1(3)
C6 C7 S1 107.01(19)
C6 C7 H7A 110.3
S1 C7 H7A 110.3
C6 C7 H7B 110.3
S1 C7 H7B 110.3
H7A C7 H7B 108.6
N1 C8 S2 109.0(2)
N1 C8 S1 122.5(2)
S2 C8 S1 128.42(17)
N1 C8 Ni1 49.94(14)
S2 C8 Ni1 61.03(9)
S1 C8 Ni1 162.69(16)
N2 C9 C10 117.2(2)
N2 C9 C14 122.2(2)
C10 C9 C14 120.6(2)
C11 C10 C9 129.2(3)
C11 C10 S5 111.0(2)
C9 C10 S5 119.8(2)
C10 C11 C12 112.0(3)
C10 C11 H11 124.0
C12 C11 H11 124.0
C13 C12 C11 112.7(3)
C13 C12 H12 123.7
C11 C12 H12 123.7
C12 C13 S5 112.5(2)
C12 C13 H13 123.8
S5 C13 H13 123.8
C9 C14 C15 113.3(2)
C9 C14 H14A 108.9
C15 C14 H14A 108.9
C9 C14 H14B 108.9
C15 C14 H14B 108.9
H14A C14 H14B 107.7
N3 C15 C14 121.4(2)
N3 C15 C16 121.8(3)
C14 C15 C16 116.8(2)
F2 C16 F1 107.9(2)
F2 C16 F3 106.6(3)
F1 C16 F3 105.3(3)
F2 C16 C15 115.7(3)
F1 C16 C15 110.4(3)
F3 C16 C15 110.4(2)
N4 C17 S3 125.6(2)
N4 C17 S4 121.5(2)
S3 C17 S4 112.89(15)
C19 C18 S4 113.8(2)
C19 C18 H18A 108.8
S4 C18 H18A 108.8
C19 C18 H18B 108.8
S4 C18 H18B 108.8
H18A C18 H18B 107.7
C20 C19 C24 119.3(3)
C20 C19 C18 120.6(3)
C24 C19 C18 120.1(3)
C19 C20 C21 120.6(3)
C19 C20 H20 119.7
C21 C20 H20 119.7
C22 C21 C20 120.3(3)
C22 C21 H21 119.8
C20 C21 H21 119.8
C21 C22 C23 119.4(3)
C21 C22 H22 120.3
C23 C22 H22 120.3
C24 C23 C22 120.5(3)
C24 C23 H23 119.7
C22 C23 H23 119.7
C23 C24 C19 119.9(3)
C23 C24 H24 120.0
C19 C24 H24 120.0
C26 C25 C30 120.1(3)
C26 C25 H25 119.9
C30 C25 H25 119.9
C25 C26 C27 120.2(3)
C25 C26 H26 119.9
C27 C26 H26 119.9
C26 C27 C28 119.8(3)
C26 C27 H27 120.1
C28 C27 H27 120.1
C29 C28 C27 119.9(3)
C29 C28 H28 120.1
C27 C28 H28 120.1
C28 C29 C30 120.7(3)
C28 C29 H29 119.6
C30 C29 H29 119.6
C29 C30 C25 119.3(3)
C29 C30 C31 119.8(3)
C25 C30 C31 121.0(3)
C30 C31 S6 110.08(19)
C30 C31 H31A 109.6
S6 C31 H31A 109.6
C30 C31 H31B 109.6
S6 C31 H31B 109.6
H31A C31 H31B 108.2
N5 C32 S7 108.7(2)
N5 C32 S6 122.0(2)
S7 C32 S6 129.30(16)
N5 C32 Ni2 48.30(14)
S7 C32 Ni2 60.54(9)
S6 C32 Ni2 169.94(15)
N6 C33 C34 116.8(2)
N6 C33 C38 122.2(2)
C34 C33 C38 120.9(2)
C35 C34 C33 129.0(3)
C35 C34 S10 111.1(2)
C33 C34 S10 119.8(2)
C34 C35 C36 111.9(3)
C34 C35 H35 124.0
C36 C35 H35 124.0
C37 C36 C35 112.9(3)
C37 C36 H36 123.6
C35 C36 H36 123.6
C36 C37 S10 112.3(2)
C36 C37 H37 123.9
S10 C37 H37 123.9
C39 C38 C33 113.5(2)
C39 C38 H38A 108.9
C33 C38 H38A 108.9
C39 C38 H38B 108.9
C33 C38 H38B 108.9
H38A C38 H38B 107.7
N7 C39 C38 121.3(2)
N7 C39 C40 121.6(3)
C38 C39 C40 116.9(2)
F4 C40 F5 108.5(2)
F4 C40 F6 105.9(2)
F5 C40 F6 105.8(2)
F4 C40 C39 115.4(3)
F5 C40 C39 111.0(2)
F6 C40 C39 109.7(2)
N8 C41 S8 125.6(2)
N8 C41 S9 121.9(2)
S8 C41 S9 112.58(16)
C43 C42 S9 112.6(2)
C43 C42 H42A 109.1
S9 C42 H42A 109.1
C43 C42 H42B 109.1
S9 C42 H42B 109.1
H42A C42 H42B 107.8
C48 C43 C44 118.7(3)
C48 C43 C42 121.1(3)
C44 C43 C42 120.1(3)
C45 C44 C43 120.3(3)
C45 C44 H44 119.9
C43 C44 H44 119.9
C46 C45 C44 120.3(3)
C46 C45 H45 119.9
C44 C45 H45 119.9
C45 C46 C47 120.0(3)
C45 C46 H46 120.0
C47 C46 H46 120.0
C46 C47 C48 119.6(3)
C46 C47 H47 120.2
C48 C47 H47 120.2
C43 C48 C47 121.0(3)
C43 C48 H48 119.5
C47 C48 H48 119.5
C54 C49 C50 120.7(3)
C54 C49 H49 119.7
C50 C49 H49 119.7
C51 C50 C49 119.8(3)
C51 C50 H50 120.1
C49 C50 H50 120.1
C50 C51 C52 120.0(3)
C50 C51 H51 120.0
C52 C51 H51 120.0
C53 C52 C51 120.0(3)
C53 C52 H52 120.0
C51 C52 H52 120.0
C54 C53 C52 120.2(3)
C54 C53 H53 119.9
C52 C53 H53 119.9
C53 C54 C49 119.4(3)
C53 C54 C55 120.5(3)
C49 C54 C55 120.0(3)
C54 C55 S11 109.79(18)
C54 C55 H55A 109.7
S11 C55 H55A 109.7
C54 C55 H55B 109.7
S11 C55 H55B 109.7
H55A C55 H55B 108.2
N9 C56 S11 121.8(2)
N9 C56 S12 108.4(2)
S11 C56 S12 129.71(17)
N9 C56 Ni3 48.06(14)
S11 C56 Ni3 169.58(15)
S12 C56 Ni3 60.53(9)
N10 C57 C58 117.6(2)
N10 C57 C62 122.2(2)
C58 C57 C62 120.2(2)
C59 C58 C57 129.6(3)
C59 C58 S15 111.1(2)
C57 C58 S15 119.2(2)
C58 C59 C60 111.9(3)
C58 C59 H59 124.0
C60 C59 H59 124.0
C61 C60 C59 112.8(3)
C61 C60 H60 123.6
C59 C60 H60 123.6
C60 C61 S15 112.4(2)
C60 C61 H61 123.8
S15 C61 H61 123.8
C63 C62 C57 113.1(2)
C63 C62 H62A 109.0
C57 C62 H62A 109.0
C63 C62 H62B 109.0
C57 C62 H62B 109.0
H62A C62 H62B 107.8
N11 C63 C62 121.1(2)
N11 C63 C64 121.6(2)
C62 C63 C64 117.1(2)
F8 C64 F7 108.5(2)
F8 C64 F9 105.9(3)
F7 C64 F9 105.5(3)
F8 C64 C63 115.4(3)
F7 C64 C63 111.1(3)
F9 C64 C63 109.9(2)
N12 C65 S13 125.6(2)
N12 C65 S14 120.7(2)
S13 C65 S14 113.73(16)
C67 C66 S14 114.2(2)
C67 C66 H66A 108.7
S14 C66 H66A 108.7
C67 C66 H66B 108.7
S14 C66 H66B 108.7
H66A C66 H66B 107.6
C68 C67 C72 118.7(3)
C68 C67 C66 120.2(3)
C72 C67 C66 121.1(3)
C69 C68 C67 120.8(3)
C69 C68 H68 119.6
C67 C68 H68 119.6
C70 C69 C68 120.2(3)
C70 C69 H69 119.9
C68 C69 H69 119.9
C69 C70 C71 119.5(3)
C69 C70 H70 120.2
C71 C70 H70 120.2
C72 C71 C70 120.5(3)
C72 C71 H71 119.7
C70 C71 H71 119.7
C71 C72 C67 120.2(3)
C71 C72 H72 119.9
C67 C72 H72 119.9

loop_
_geom_bond_atom_site_label_1
_geom_bond_atom_site_label_2
_geom_bond_distance
Ni1 N1 1.907(2)
Ni1 N3 1.910(2)
Ni1 S3 2.1358(8)
Ni1 S2 2.2220(8)
Ni1 C8 2.466(3)
Ni2 N5 1.897(2)
Ni2 N7 1.913(2)
Ni2 S8 2.1371(8)
Ni2 S7 2.2309(8)
Ni2 C32 2.497(3)
Ni3 N9 1.898(2)
Ni3 N11 1.912(2)
Ni3 S13 2.1425(8)
Ni3 S12 2.2363(8)
Ni3 C56 2.504(3)
S1 C8 1.732(3)
S1 C7 1.827(3)
S2 C8 1.726(3)
S3 C17 1.729(3)
S4 C17 1.739(3)
S4 C18 1.822(3)
S5 C13 1.707(3)
S5 C10 1.727(3)
S6 C32 1.733(3)
S6 C31 1.833(3)
S7 C32 1.729(3)
S8 C41 1.733(3)
S9 C41 1.738(3)
S9 C42 1.825(3)
S10 C37 1.714(3)
S10 C34 1.721(3)
S11 C56 1.730(3)
S11 C55 1.828(3)
S12 C56 1.730(3)
S13 C65 1.732(3)
S14 C65 1.739(3)
S14 C66 1.825(3)
S15 C61 1.710(3)
S15 C58 1.728(3)
F1 C16 1.345(4)
F2 C16 1.312(4)
F3 C16 1.349(4)
F4 C40 1.319(4)
F5 C40 1.338(4)
F6 C40 1.355(3)
F7 C64 1.334(4)
F8 C64 1.319(4)
F9 C64 1.353(4)
N1 C8 1.314(4)
N1 N2 1.381(3)
N2 C9 1.294(4)
N3 C15 1.293(4)
N3 N4 1.401(3)
N4 C17 1.307(4)
N5 C32 1.309(4)
N5 N6 1.391(3)
N6 C33 1.289(4)
N7 C39 1.297(4)
N7 N8 1.401(3)
N8 C41 1.307(4)
N9 C56 1.307(4)
N9 N10 1.387(3)
N10 C57 1.284(4)
N11 C63 1.294(4)
N11 N12 1.405(3)
N12 C65 1.307(4)
C1 C6 1.387(4)
C1 C2 1.394(5)
C1 H1 0.9500
C2 C3 1.378(5)
C2 H2 0.9500
C3 C4 1.385(5)
C3 H3 0.9500
C4 C5 1.386(5)
C4 H4 0.9500
C5 C6 1.384(4)
C5 H5 0.9500
C6 C7 1.516(4)
C7 H7A 0.9900
C7 H7B 0.9900
C9 C10 1.450(4)
C9 C14 1.511(4)
C10 C11 1.388(4)
C11 C12 1.421(4)
C11 H11 0.9500
C12 C13 1.360(4)
C12 H12 0.9500
C13 H13 0.9500
C14 C15 1.513(4)
C14 H14A 0.9900
C14 H14B 0.9900
C15 C16 1.524(4)
C18 C19 1.505(4)
C18 H18A 0.9900
C18 H18B 0.9900
C19 C20 1.383(4)
C19 C24 1.398(4)
C20 C21 1.390(4)
C20 H20 0.9500
C21 C22 1.382(4)
C21 H21 0.9500
C22 C23 1.392(4)
C22 H22 0.9500
C23 C24 1.386(4)
C23 H23 0.9500
C24 H24 0.9500
C25 C26 1.387(4)
C25 C30 1.392(4)
C25 H25 0.9500
C26 C27 1.388(4)
C26 H26 0.9500
C27 C28 1.390(4)
C27 H27 0.9500
C28 C29 1.382(4)
C28 H28 0.9500
C29 C30 1.390(4)
C29 H29 0.9500
C30 C31 1.508(4)
C31 H31A 0.9900
C31 H31B 0.9900
C33 C34 1.454(4)
C33 C38 1.515(4)
C34 C35 1.390(4)
C35 C36 1.419(4)
C35 H35 0.9500
C36 C37 1.356(4)
C36 H36 0.9500
C37 H37 0.9500
C38 C39 1.508(4)
C38 H38A 0.9900
C38 H38B 0.9900
C39 C40 1.525(4)
C42 C43 1.502(4)
C42 H42A 0.9900
C42 H42B 0.9900
C43 C48 1.383(4)
C43 C44 1.407(4)
C44 C45 1.388(4)
C44 H44 0.9500
C45 C46 1.380(5)
C45 H45 0.9500
C46 C47 1.391(5)
C46 H46 0.9500
C47 C48 1.392(4)
C47 H47 0.9500
C48 H48 0.9500
C49 C54 1.386(4)
C49 C50 1.391(4)
C49 H49 0.9500
C50 C51 1.381(4)
C50 H50 0.9500
C51 C52 1.391(4)
C51 H51 0.9500
C52 C53 1.391(4)
C52 H52 0.9500
C53 C54 1.386(4)
C53 H53 0.9500
C54 C55 1.511(4)
C55 H55A 0.9900
C55 H55B 0.9900
C57 C58 1.450(4)
C57 C62 1.515(4)
C58 C59 1.390(4)
C59 C60 1.421(4)
C59 H59 0.9500
C60 C61 1.363(4)
C60 H60 0.9500
C61 H61 0.9500
C62 C63 1.510(4)
C62 H62A 0.9900
C62 H62B 0.9900
C63 C64 1.523(4)
C66 C67 1.502(4)
C66 H66A 0.9900
C66 H66B 0.9900
C67 C68 1.390(4)
C67 C72 1.401(4)
C68 C69 1.387(5)
C68 H68 0.9500
C69 C70 1.383(4)
C69 H69 0.9500
C70 C71 1.388(4)
C70 H70 0.9500
C71 C72 1.386(4)
C71 H71 0.9500
C72 H72 0.9500

loop_
_geom_torsion_atom_site_label_1
_geom_torsion_atom_site_label_2
_geom_torsion_atom_site_label_3
_geom_torsion_atom_site_label_4
_geom_torsion
C8 N1 N2 C9 -166.6(2)
Ni1 N1 N2 C9 55.1(3)
C15 N3 N4 C17 -174.8(2)
Ni1 N3 N4 C17 4.4(3)
N7 Ni2 N5 C32 -176.29(17)
S8 Ni2 N5 C32 45.7(4)
S7 Ni2 N5 C32 -3.72(15)
N7 Ni2 N5 N6 28.1(3)
S8 Ni2 N5 N6 -109.9(3)
S7 Ni2 N5 N6 -159.3(3)
C32 Ni2 N5 N6 -155.6(4)
C32 N5 N6 C33 155.8(2)
Ni2 N5 N6 C33 -51.7(3)
C39 N7 N8 C41 173.6(2)
Ni2 N7 N8 C41 -6.4(3)
N11 Ni3 N9 C56 175.34(17)
S13 Ni3 N9 C56 -45.3(4)
S12 Ni3 N9 C56 3.74(15)
N11 Ni3 N9 N10 -28.2(3)
S13 Ni3 N9 N10 111.1(3)
S12 Ni3 N9 N10 160.2(3)
C56 Ni3 N9 N10 156.4(4)
C56 N9 N10 C57 -155.0(2)
Ni3 N9 N10 C57 51.6(3)
C63 N11 N12 C65 -172.3(2)
Ni3 N11 N12 C65 5.9(3)
C6 C1 C2 C3 0.0(5)
C1 C2 C3 C4 -0.4(5)
C2 C3 C4 C5 1.3(5)
C3 C4 C5 C6 -1.8(5)
C4 C5 C6 C1 1.5(5)
C4 C5 C6 C7 -179.9(3)
C2 C1 C6 C5 -0.6(5)
C2 C1 C6 C7 -179.2(3)
C5 C6 C7 S1 -111.4(3)
C1 C6 C7 S1 67.2(3)
C8 S1 C7 C6 175.8(2)
N2 N1 C8 S2 -168.31(19)
Ni1 N1 C8 S2 -16.5(2)
N2 N1 C8 S1 8.8(3)
Ni1 N1 C8 S1 160.61(18)
N2 N1 C8 Ni1 -151.8(3)
Ni1 S2 C8 N1 14.37(17)
Ni1 S2 C8 S1 -162.5(2)
C7 S1 C8 N1 -179.0(2)
C7 S1 C8 S2 -2.5(2)
C7 S1 C8 Ni1 -120.3(5)
N1 N2 C9 C10 -177.7(2)
N1 N2 C9 C14 4.3(4)
N2 C9 C10 C11 -162.1(3)
C14 C9 C10 C11 15.9(4)
N2 C9 C10 S5 15.6(3)
C14 C9 C10 S5 -166.4(2)
C13 S5 C10 C11 -0.1(2)
C13 S5 C10 C9 -178.2(2)
C9 C10 C11 C12 177.8(3)
S5 C10 C11 C12 -0.2(3)
C10 C11 C12 C13 0.4(4)
C11 C12 C13 S5 -0.5(3)
C10 S5 C13 C12 0.3(2)
N2 C9 C14 C15 -84.6(3)
C10 C9 C14 C15 97.5(3)
N4 N3 C15 C14 172.0(2)
Ni1 N3 C15 C14 -7.2(4)
N4 N3 C15 C16 -4.8(4)
Ni1 N3 C15 C16 176.0(2)
C9 C14 C15 N3 79.3(3)
C9 C14 C15 C16 -103.8(3)
N3 C15 C16 F2 -44.2(4)
C14 C15 C16 F2 138.9(3)
N3 C15 C16 F1 78.6(3)
C14 C15 C16 F1 -98.3(3)
N3 C15 C16 F3 -165.4(3)
C14 C15 C16 F3 17.7(4)
N3 N4 C17 S3 1.1(3)
N3 N4 C17 S4 -179.37(18)
Ni1 S3 C17 N4 -4.9(2)
Ni1 S3 C17 S4 175.55(12)
C18 S4 C17 N4 -2.1(3)
C18 S4 C17 S3 177.46(14)
C17 S4 C18 C19 -84.6(2)
S4 C18 C19 C20 111.1(3)
S4 C18 C19 C24 -70.9(3)
C24 C19 C20 C21 -0.6(4)
C18 C19 C20 C21 177.4(3)
C19 C20 C21 C22 1.1(5)
C20 C21 C22 C23 -0.5(5)
C21 C22 C23 C24 -0.6(5)
C22 C23 C24 C19 1.0(4)
C20 C19 C24 C23 -0.4(4)
C18 C19 C24 C23 -178.4(3)
C30 C25 C26 C27 -0.9(4)
C25 C26 C27 C28 1.0(4)
C26 C27 C28 C29 -0.4(4)
C27 C28 C29 C30 -0.2(4)
C28 C29 C30 C25 0.2(4)
C28 C29 C30 C31 178.8(3)
C26 C25 C30 C29 0.3(4)
C26 C25 C30 C31 -178.3(2)
C29 C30 C31 S6 -86.9(3)
C25 C30 C31 S6 91.7(3)
C32 S6 C31 C30 -109.7(2)
N6 N5 C32 S7 166.02(18)
Ni2 N5 C32 S7 4.86(19)
N6 N5 C32 S6 -15.4(3)
Ni2 N5 C32 S6 -176.60(15)
N6 N5 C32 Ni2 161.2(3)
Ni2 S7 C32 N5 -4.17(17)
Ni2 S7 C32 S6 177.4(2)
C31 S6 C32 N5 177.0(2)
C31 S6 C32 S7 -4.8(2)
C31 S6 C32 Ni2 162.3(8)
N5 N6 C33 C34 174.3(2)
N5 N6 C33 C38 -7.5(3)
N6 C33 C34 C35 159.4(3)
C38 C33 C34 C35 -18.8(4)
N6 C33 C34 S10 -18.7(3)
C38 C33 C34 S10 163.1(2)
C37 S10 C34 C35 0.0(2)
C37 S10 C34 C33 178.4(2)
C33 C34 C35 C36 -178.0(3)
S10 C34 C35 C36 0.3(3)
C34 C35 C36 C37 -0.4(4)
C35 C36 C37 S10 0.4(3)
C34 S10 C37 C36 -0.2(2)
N6 C33 C38 C39 85.8(3)
C34 C33 C38 C39 -96.0(3)
N8 N7 C39 C38 -170.6(2)
Ni2 N7 C39 C38 9.4(4)
N8 N7 C39 C40 4.6(4)
Ni2 N7 C39 C40 -175.4(2)
C33 C38 C39 N7 -80.0(3)
C33 C38 C39 C40 104.5(3)
N7 C39 C40 F4 44.9(4)
C38 C39 C40 F4 -139.7(3)
N7 C39 C40 F5 -79.1(3)
C38 C39 C40 F5 96.4(3)
N7 C39 C40 F6 164.3(3)
C38 C39 C40 F6 -20.2(4)
N7 N8 C41 S8 -0.6(3)
N7 N8 C41 S9 -179.99(18)
Ni2 S8 C41 N8 5.7(2)
Ni2 S8 C41 S9 -174.79(12)
C42 S9 C41 N8 4.0(3)
C42 S9 C41 S8 -175.50(14)
C41 S9 C42 C43 83.2(2)
S9 C42 C43 C48 -108.5(3)
S9 C42 C43 C44 71.5(3)
C48 C43 C44 C45 0.5(4)
C42 C43 C44 C45 -179.5(3)
C43 C44 C45 C46 -0.3(4)
C44 C45 C46 C47 -0.4(5)
C45 C46 C47 C48 0.9(5)
C44 C43 C48 C47 -0.1(4)
C42 C43 C48 C47 179.9(3)
C46 C47 C48 C43 -0.6(5)
C54 C49 C50 C51 0.1(5)
C49 C50 C51 C52 0.3(5)
C50 C51 C52 C53 -0.9(5)
C51 C52 C53 C54 1.2(4)
C52 C53 C54 C49 -0.8(4)
C52 C53 C54 C55 176.9(3)
C50 C49 C54 C53 0.1(4)
C50 C49 C54 C55 -177.5(3)
C53 C54 C55 S11 -90.6(3)
C49 C54 C55 S11 87.1(3)
C56 S11 C55 C54 112.6(2)
N10 N9 C56 S11 15.2(3)
Ni3 N9 C56 S11 176.78(15)
N10 N9 C56 S12 -166.46(18)
Ni3 N9 C56 S12 -4.9(2)
N10 N9 C56 Ni3 -161.6(3)
C55 S11 C56 N9 -177.0(2)
C55 S11 C56 S12 5.0(2)
C55 S11 C56 Ni3 -163.7(8)
Ni3 S12 C56 N9 4.16(17)
Ni3 S12 C56 S11 -177.7(2)
N9 N10 C57 C58 -173.9(2)
N9 N10 C57 C62 8.0(4)
N10 C57 C58 C59 -157.8(3)
C62 C57 C58 C59 20.3(4)
N10 C57 C58 S15 20.2(3)
C62 C57 C58 S15 -161.6(2)
C61 S15 C58 C59 0.4(2)
C61 S15 C58 C57 -178.0(2)
C57 C58 C59 C60 177.4(3)
S15 C58 C59 C60 -0.7(3)
C58 C59 C60 C61 0.8(4)
C59 C60 C61 S15 -0.5(3)
C58 S15 C61 C60 0.1(2)
N10 C57 C62 C63 -86.4(3)
C58 C57 C62 C63 95.5(3)
N12 N11 C63 C62 169.0(2)
Ni3 N11 C63 C62 -9.0(4)
N12 N11 C63 C64 -5.5(4)
Ni3 N11 C63 C64 176.5(2)
C57 C62 C63 N11 79.6(3)
C57 C62 C63 C64 -105.6(3)
N11 C63 C64 F8 -46.3(4)
C62 C63 C64 F8 139.0(3)
N11 C63 C64 F7 77.8(3)
C62 C63 C64 F7 -97.0(3)
N11 C63 C64 F9 -165.9(3)
C62 C63 C64 F9 19.3(4)
N11 N12 C65 S13 -0.4(3)
N11 N12 C65 S14 178.79(18)
Ni3 S13 C65 N12 -4.0(2)
Ni3 S13 C65 S14 176.73(13)
C66 S14 C65 N12 -0.5(3)
C66 S14 C65 S13 178.78(15)
C65 S14 C66 C67 -83.1(2)
S14 C66 C67 C68 122.9(3)
S14 C66 C67 C72 -59.3(3)
C72 C67 C68 C69 0.5(4)
C66 C67 C68 C69 178.4(3)
C67 C68 C69 C70 1.0(5)
C68 C69 C70 C71 -1.9(5)
C69 C70 C71 C72 1.3(5)
C70 C71 C72 C67 0.2(5)
C68 C67 C72 C71 -1.1(4)
C66 C67 C72 C71 -178.9(3)
